data_4021142
loop_
_publ_author_name
'Carl F. Nising'
'Ulrike K. Schmid'
'Martin Nieger'
'Stefan Br\"ase'

_publ_section_title
;
 A New Protocol for the One-Pot Synthesis of Symmetrical Biaryls
;
_journal_name_full 'Journal of Organic Chemistry'
_journal_page_first 6830
_journal_page_last 6833
_journal_paper_doi 10.1021/jo0490393
_journal_volume 69
_journal_year 2004
_chemical_formula_moiety 'C20 H22 O6'
_chemical_formula_sum 'C20 H22 O6'
_chemical_formula_weight 358.38
_space_group_IT_number 15
_symmetry_cell_setting monoclinic
_symmetry_space_group_name_Hall '-C 2yc'
_symmetry_space_group_name_H-M 'C 1 2/c 1'
_cell_angle_alpha 90.00
_cell_angle_beta 100.936(2)
_cell_angle_gamma 90.00
_cell_formula_units_Z 4
_cell_length_a 15.6283(5)
_cell_length_b 8.0588(3)
_cell_length_c 13.8592(6)
_cell_measurement_temperature 123(2)
_cell_volume 1713.80(11)
_diffrn_ambient_temperature 123(2)
_exptl_crystal_density_diffrn 1.389
_cod_original_sg_symbol_H-M 'C 2/c'
_cod_database_code 4021142

loop_
_symmetry_equiv_pos_as_xyz
'x, y, z'
'-x, y, -z+1/2'
'x+1/2, y+1/2, z'
'-x+1/2, y+1/2, -z+1/2'
'-x, -y, -z'
'x, -y, z-1/2'
'-x+1/2, -y+1/2, -z'
'x+1/2, -y+1/2, z-1/2'

loop_
_atom_site_label
_atom_site_type_symbol
_atom_site_fract_x
_atom_site_fract_y
_atom_site_fract_z
_atom_site_U_iso_or_equiv
_atom_site_adp_type
_atom_site_occupancy
_atom_site_symmetry_multiplicity
_atom_site_calc_flag
_atom_site_refinement_flags
_atom_site_disorder_assembly
_atom_site_disorder_group
C1 C 0.47956(6) 0.65264(13) 0.29404(7) 0.0182(2) Uani 1 1 d . . .
C2 C 0.43764(6) 0.50955(12) 0.31876(7) 0.0179(2) Uani 1 1 d . . .
H2 H 0.4373 0.4133 0.2792 0.021 Uiso 1 1 calc R . .
C3 C 0.39664(6) 0.50356(12) 0.39895(7) 0.0179(2) Uani 1 1 d . . .
C31 C 0.34789(6) 0.35119(12) 0.41997(7) 0.0204(2) Uani 1 1 d . . .
H31 H 0.3599 0.3284 0.4922 0.024 Uiso 1 1 calc R . .
O32 O 0.37190(5) 0.21268(9) 0.36907(6) 0.0233(2) Uani 1 1 d . . .
C33 C 0.29654(7) 0.10735(13) 0.35396(8) 0.0251(2) Uani 1 1 d . . .
H33A H 0.2936 0.0414 0.4135 0.030 Uiso 1 1 calc R . .
H33B H 0.2963 0.0312 0.2979 0.030 Uiso 1 1 calc R . .
C34 C 0.22257(7) 0.22988(13) 0.33243(8) 0.0236(2) Uani 1 1 d . . .
H34A H 0.2071 0.2537 0.2612 0.028 Uiso 1 1 calc R . .
H34B H 0.1704 0.1875 0.3553 0.028 Uiso 1 1 calc R . .
O35 O 0.25602(5) 0.37456(10) 0.38610(7) 0.0328(2) Uani 1 1 d . . .
C4 C 0.39828(6) 0.64459(13) 0.45873(7) 0.0191(2) Uani 1 1 d . . .
O4 O 0.35643(5) 0.62911(9) 0.53661(5) 0.0240(2) Uani 1 1 d . . .
C41 C 0.35708(8) 0.76949(14) 0.59952(8) 0.0290(3) Uani 1 1 d . . .
H41A H 0.3250 0.7429 0.6519 0.044 Uiso 1 1 calc R . .
H41B H 0.3292 0.8638 0.5613 0.044 Uiso 1 1 calc R . .
H41C H 0.4174 0.7982 0.6286 0.044 Uiso 1 1 calc R . .
C5 C 0.44028(6) 0.78794(13) 0.43633(8) 0.0218(2) Uani 1 1 d . . .
H5 H 0.4419 0.8835 0.4768 0.026 Uiso 1 1 calc R . .
C6 C 0.48000(6) 0.79098(13) 0.35436(8) 0.0215(2) Uani 1 1 d . . .
H6 H 0.5080 0.8897 0.3393 0.026 Uiso 1 1 calc R . .

loop_
_atom_site_aniso_label
_atom_site_aniso_U_11
_atom_site_aniso_U_22
_atom_site_aniso_U_33
_atom_site_aniso_U_23
_atom_site_aniso_U_13
_atom_site_aniso_U_12
C1 0.0130(4) 0.0216(5) 0.0193(5) 0.0004(4) 0.0011(4) 0.0016(3)
C2 0.0164(4) 0.0192(5) 0.0178(5) -0.0026(4) 0.0024(3) 0.0008(4)
C3 0.0151(4) 0.0203(5) 0.0175(5) -0.0008(4) 0.0011(3) 0.0009(3)
C31 0.0200(5) 0.0215(5) 0.0208(5) -0.0020(4) 0.0065(4) 0.0004(4)
O32 0.0220(4) 0.0176(4) 0.0322(4) -0.0028(3) 0.0097(3) 0.0003(3)
C33 0.0277(5) 0.0189(5) 0.0297(6) -0.0001(4) 0.0078(4) -0.0039(4)
C34 0.0236(5) 0.0235(5) 0.0236(5) 0.0016(4) 0.0041(4) -0.0044(4)
O35 0.0173(4) 0.0239(4) 0.0577(6) -0.0109(4) 0.0085(4) -0.0015(3)
C4 0.0157(4) 0.0246(5) 0.0166(5) -0.0020(4) 0.0017(4) 0.0024(4)
O4 0.0278(4) 0.0263(4) 0.0197(4) -0.0053(3) 0.0094(3) -0.0002(3)
C41 0.0417(6) 0.0270(6) 0.0195(5) -0.0042(4) 0.0088(5) 0.0065(5)
C5 0.0209(5) 0.0216(5) 0.0222(5) -0.0064(4) 0.0025(4) 0.0002(4)
C6 0.0185(5) 0.0197(5) 0.0259(6) -0.0014(4) 0.0032(4) -0.0020(4)

loop_
_geom_bond_atom_site_label_1
_geom_bond_atom_site_label_2
_geom_bond_distance
_geom_bond_site_symmetry_2
_geom_bond_publ_flag
C1 C6 1.3927(14) . ?
C1 C2 1.4005(14) . ?
C1 C1 1.4813(19) 2_655 ?
C2 C3 1.3849(13) . ?
C2 H2 0.9500 . ?
C3 C4 1.4038(14) . ?
C3 C31 1.5025(13) . ?
C31 O32 1.4088(12) . ?
C31 O35 1.4358(12) . ?
C31 H31 1.0000 . ?
O32 C33 1.4346(12) . ?
C33 C34 1.5066(15) . ?
C33 H33A 0.9900 . ?
C33 H33B 0.9900 . ?
C34 O35 1.4277(13) . ?
C34 H34A 0.9900 . ?
C34 H34B 0.9900 . ?
C4 O4 1.3697(12) . ?
C4 C5 1.3925(14) . ?
O4 C41 1.4272(13) . ?
C41 H41A 0.9800 . ?
C41 H41B 0.9800 . ?
C41 H41C 0.9800 . ?
C5 C6 1.3943(14) . ?
C5 H5 0.9500 . ?
C6 H6 0.9500 . ?
